data_7213819
loop_
_publ_author_name
'Surbella III, Robert G.'
'Cahill, Christopher L.'

_publ_section_title
;
 The exploration of supramolecular interactions stemming from the
 [UO2(NCS)4(H2O)]2&#x2212; tecton and substituted pyridinium cations
;
_journal_issue 12
_journal_name_full CrystEngComm
_journal_page_first 2352
_journal_paper_doi 10.1039/c3ce42106f
_journal_volume 16
_journal_year 2014
_chemical_formula_moiety '(C5 H5 I N 1+)2,(U O3 C4 H2 N4 S4 2-),(H2 O)'
_chemical_formula_sum 'C14 H14 I2 N6 O4 S4 U'
_chemical_formula_weight 950.45
_chemical_properties_physical thermochromic
_space_group_crystal_system monoclinic
_space_group_IT_number 14
_space_group_name_Hall '-P 2ybc'
_space_group_name_H-M_alt 'P 1 21/c 1'
_symmetry_cell_setting monoclinic
_symmetry_Int_Tables_number 14
_symmetry_space_group_name_Hall '-P 2ybc'
_symmetry_space_group_name_H-M 'P 1 21/c 1'
_atom_sites_solution_hydrogens geom
_audit_creation_method SHELXL-2013
_cell_angle_alpha 90
_cell_angle_beta 91.068(4)
_cell_angle_gamma 90
_cell_formula_units_Z 4
_cell_length_a 6.6151(18)
_cell_length_b 14.993(4)
_cell_length_c 25.896(7)
_cell_measurement_reflns_used 7627
_cell_measurement_temperature 100(2)
_cell_measurement_theta_max 57.987
_cell_measurement_theta_min 5.434
_cell_volume 2567.9(12)
_computing_cell_refinement 'SAINT (Bruker AXS, 2013)'
_computing_data_collection 'APEX II (Bruker AXS, 2013)'
_computing_data_reduction 'SAINT (Bruker AXS, 2013)'
_computing_molecular_graphics 'Crystal Maker v.8.2.2 (Palmer 2009)'
_computing_publication_material 'WINGX (Farrugia, 2012)'
_computing_structure_refinement 'SHELXL-2013 (Sheldrick, 2013)'
_computing_structure_solution 'SIR92 (Altomare, 1993)'
_diffrn_ambient_temperature 100(2)
_diffrn_measured_fraction_theta_full 0.998
_diffrn_measured_fraction_theta_max 0.940
_diffrn_measurement_device_type 'Bruker ApexII CCD'
_diffrn_measurement_method 'Omega and Phi Scans'
_diffrn_radiation_probe x-ray
_diffrn_radiation_type MoK\a
_diffrn_radiation_wavelength 0.71073
_diffrn_reflns_av_R_equivalents 0.0642
_diffrn_reflns_av_unetI/netI 0.0529
_diffrn_reflns_Laue_measured_fraction_full 0.998
_diffrn_reflns_Laue_measured_fraction_max 0.940
_diffrn_reflns_limit_h_max 9
_diffrn_reflns_limit_h_min -9
_diffrn_reflns_limit_k_max 21
_diffrn_reflns_limit_k_min -20
_diffrn_reflns_limit_l_max 34
_diffrn_reflns_limit_l_min -36
_diffrn_reflns_number 36812
_diffrn_reflns_point_group_measured_fraction_full 0.998
_diffrn_reflns_point_group_measured_fraction_max 0.940
_diffrn_reflns_theta_full 25.000
_diffrn_reflns_theta_max 30.404
_diffrn_reflns_theta_min 1.570
_diffrn_source 'fine-focus sealed X-ray tube'
_exptl_absorpt_coefficient_mu 9.082
_exptl_absorpt_correction_T_max 0.7460
_exptl_absorpt_correction_T_min 0.5827
_exptl_absorpt_correction_type multi-scan
_exptl_absorpt_process_details 'SADABS, G. Sheldrick (1999)'
_exptl_crystal_colour 'Orange (293(2)K) Yellow (100(2)K)'
_exptl_crystal_density_diffrn 2.448
_exptl_crystal_description prism
_exptl_crystal_F_000 1720
_exptl_crystal_recrystallization_method 'Slow Aqueous Evaporation'
_exptl_crystal_size_max 0.122
_exptl_crystal_size_mid 0.077
_exptl_crystal_size_min 0.062
_refine_diff_density_max 5.291
_refine_diff_density_min -3.046
_refine_diff_density_rms 0.347
_refine_ls_extinction_method none
_refine_ls_goodness_of_fit_ref 1.150
_refine_ls_hydrogen_treatment constr
_refine_ls_matrix_type full
_refine_ls_number_parameters 280
_refine_ls_number_reflns 7328
_refine_ls_number_restraints 0
_refine_ls_restrained_S_all 1.150
_refine_ls_R_factor_all 0.0736
_refine_ls_R_factor_gt 0.0570
_refine_ls_shift/su_max 0.002
_refine_ls_shift/su_mean 0.000
_refine_ls_structure_factor_coef Fsqd
_refine_ls_weighting_details 'w=1/[\s^2^(Fo^2^)+115.1768P] where P=(Fo^2^+2Fc^2^)/3'
_refine_ls_weighting_scheme calc
_refine_ls_wR_factor_gt 0.1276
_refine_ls_wR_factor_ref 0.1333
_reflns_Friedel_coverage 0.000
_reflns_number_gt 5970
_reflns_number_total 7328
_reflns_threshold_expression 'I > 2\s(I)'
_cod_data_source_file c3ce42106f.txt
_cod_data_source_block Compound_3
_cod_original_sg_symbol_H-M 'P 21/c'
_cod_database_code 7213819
_shelx_space_group_comment
;
The symmetry employed for this shelxl refinement is uniquely defined
by the following loop, which should always be used as a source of
symmetry information in preference to the above space-group names.
They are only intended as comments.
;
_shelxl_version_number 2013-4

loop_
_space_group_symop_operation_xyz
'x, y, z'
'-x, y+1/2, -z+1/2'
'-x, -y, -z'
'x, -y-1/2, z-1/2'

loop_
_atom_site_label
_atom_site_type_symbol
_atom_site_fract_x
_atom_site_fract_y
_atom_site_fract_z
_atom_site_U_iso_or_equiv
_atom_site_adp_type
_atom_site_occupancy
_atom_site_site_symmetry_order
_atom_site_calc_flag
_atom_site_refinement_flags_posn
_atom_site_refinement_flags_adp
C1 C 0.6522(16) 0.8051(7) 0.8864(4) 0.016(2) Uani 1 1 d . .
C2 C 0.7825(17) 1.0709(8) 0.8234(4) 0.017(2) Uani 1 1 d . .
C3 C 0.7582(16) 1.0628(7) 0.6770(4) 0.0141(19) Uani 1 1 d . .
C4 C 0.6512(15) 0.8013(7) 0.6263(4) 0.0131(19) Uani 1 1 d . .
C5 C 0.2965(17) 1.0419(8) -0.1074(4) 0.019(2) Uani 1 1 d . .
H5 H 0.3427 1.0991 -0.1146 0.023 Uiso 1 1 calc R U
C6 C 0.2842(17) 1.0137(8) -0.0572(4) 0.020(2) Uani 1 1 d . .
H6 H 0.3207 1.0517 -0.0302 0.024 Uiso 1 1 calc R U
C7 C 0.2169(15) 0.9281(8) -0.0470(4) 0.017(2) Uani 1 1 d . .
C8 C 0.1660(15) 0.8728(7) -0.0881(4) 0.016(2) Uani 1 1 d . .
H8 H 0.1245 0.8145 -0.0820 0.019 Uiso 1 1 calc R U
C9 C 0.1770(16) 0.9042(8) -0.1380(4) 0.020(2) Uani 1 1 d . .
H9 H 0.1395 0.8679 -0.1657 0.023 Uiso 1 1 calc R U
C10 C 0.2572(17) 0.4376(8) 1.1254(4) 0.020(2) Uani 1 1 d . .
H10 H 0.2805 0.3787 1.1352 0.024 Uiso 1 1 calc R U
C11 C 0.2659(17) 0.4626(7) 1.0739(4) 0.019(2) Uani 1 1 d . .
H11 H 0.2963 0.4211 1.0485 0.023 Uiso 1 1 calc R U
C12 C 0.2278(15) 0.5516(8) 1.0611(4) 0.016(2) Uani 1 1 d . .
C13 C 0.1820(18) 0.6116(8) 1.0988(4) 0.022(2) Uani 1 1 d . .
H13 H 0.1553 0.6708 1.0902 0.027 Uiso 1 1 calc R U
C14 C 0.1755(17) 0.5846(8) 1.1490(4) 0.018(2) Uani 1 1 d . .
H14 H 0.1438 0.6252 1.1748 0.022 Uiso 1 1 calc R U
N1 N 0.6332(15) 0.8158(7) 0.8415(4) 0.0188(19) Uani 1 1 d . .
N2 N 0.7480(15) 0.9973(6) 0.8110(4) 0.0191(19) Uani 1 1 d . .
N3 N 0.7453(15) 0.9963(7) 0.6998(4) 0.022(2) Uani 1 1 d . .
N4 N 0.6215(15) 0.8143(7) 0.6706(4) 0.0192(19) Uani 1 1 d . .
N5 N 0.2418(14) 0.9870(7) -0.1462(4) 0.0183(19) Uani 1 1 d . .
H5A H 0.2488 1.0060 -0.1774 0.022 Uiso 1 1 calc R U
N6 N 0.2148(14) 0.4996(7) 1.1609(4) 0.0189(19) Uani 1 1 d . .
H6A H 0.2128 0.4839 1.1929 0.023 Uiso 1 1 calc R U
O1 O 0.4064(11) 0.9110(5) 0.7557(3) 0.0143(14) Uani 1 1 d . .
O2 O 0.9119(12) 0.8340(6) 0.7556(3) 0.0215(17) Uani 1 1 d . .
OW1 O 0.4862(11) 0.7181(5) 0.7548(3) 0.0144(14) Uani 1 1 d . .
OW2 O 0.7902(12) 0.5919(5) 0.7402(3) 0.0177(15) Uani 1 1 d . .
S1 S 0.6745(5) 0.7891(2) 0.94747(10) 0.0230(6) Uani 1 1 d . .
S2 S 0.8399(5) 1.17301(19) 0.83880(11) 0.0223(6) Uani 1 1 d . .
S3 S 0.7736(5) 1.1577(2) 0.64634(11) 0.0233(6) Uani 1 1 d . .
S4 S 0.6895(5) 0.7846(2) 0.56605(11) 0.0262(6) Uani 1 1 d . .
I1 I 0.19684(11) 0.88243(5) 0.02845(3) 0.01939(16) Uani 1 1 d . .
I2 I 0.23389(11) 0.58964(5) 0.98357(3) 0.01983(16) Uani 1 1 d . .
U1 U 0.65864(6) 0.87120(2) 0.75542(2) 0.01003(9) Uani 1 1 d . .

loop_
_atom_site_aniso_label
_atom_site_aniso_U_11
_atom_site_aniso_U_22
_atom_site_aniso_U_33
_atom_site_aniso_U_23
_atom_site_aniso_U_13
_atom_site_aniso_U_12
C1 0.013(5) 0.016(5) 0.019(5) 0.001(4) 0.003(4) 0.000(4)
C2 0.021(5) 0.020(5) 0.009(4) -0.005(4) -0.004(4) 0.004(4)
C3 0.014(5) 0.014(5) 0.014(5) 0.000(4) 0.005(4) -0.001(4)
C4 0.011(5) 0.012(5) 0.016(5) -0.001(4) 0.000(4) -0.003(4)
C5 0.021(5) 0.019(5) 0.019(5) 0.000(4) 0.003(4) -0.002(4)
C6 0.020(6) 0.019(5) 0.020(5) -0.008(4) 0.003(4) -0.002(4)
C7 0.010(5) 0.030(6) 0.011(4) 0.000(4) 0.002(4) 0.005(4)
C8 0.013(5) 0.011(5) 0.025(5) 0.002(4) 0.002(4) 0.004(4)
C9 0.009(5) 0.029(6) 0.021(5) -0.002(5) -0.001(4) -0.004(4)
C10 0.018(5) 0.018(5) 0.024(6) -0.002(4) -0.003(4) 0.005(4)
C11 0.017(5) 0.015(5) 0.025(6) -0.010(4) -0.004(4) 0.009(4)
C12 0.007(4) 0.028(6) 0.014(5) -0.003(4) 0.002(4) -0.004(4)
C13 0.023(6) 0.024(6) 0.020(5) -0.003(4) -0.002(4) -0.005(5)
C14 0.018(5) 0.016(5) 0.020(5) -0.005(4) -0.001(4) 0.002(4)
N1 0.021(5) 0.019(5) 0.016(4) 0.004(4) 0.001(4) -0.003(4)
N2 0.020(5) 0.014(4) 0.023(5) 0.004(4) -0.002(4) -0.002(4)
N3 0.024(5) 0.019(5) 0.022(5) 0.003(4) 0.000(4) -0.002(4)
N4 0.020(5) 0.018(5) 0.019(5) -0.001(4) -0.001(4) -0.005(4)
N5 0.018(4) 0.021(5) 0.017(4) 0.002(4) 0.006(3) 0.005(4)
N6 0.013(4) 0.026(5) 0.018(4) 0.000(4) -0.004(3) 0.004(4)
O1 0.010(3) 0.010(3) 0.022(4) -0.001(3) -0.002(3) -0.002(3)
O2 0.017(4) 0.038(5) 0.010(3) 0.004(3) 0.001(3) -0.002(4)
OW1 0.014(4) 0.014(4) 0.016(3) 0.003(3) -0.001(3) -0.003(3)
OW2 0.020(4) 0.013(4) 0.020(4) 0.001(3) 0.004(3) 0.001(3)
S1 0.0285(15) 0.0303(16) 0.0101(12) 0.0050(11) -0.0001(10) 0.0019(12)
S2 0.0352(16) 0.0107(12) 0.0210(13) -0.0038(10) -0.0051(11) 0.0027(11)
S3 0.0343(16) 0.0161(13) 0.0198(13) 0.0069(11) 0.0100(11) 0.0078(12)
S4 0.0341(17) 0.0322(17) 0.0124(12) -0.0048(11) 0.0035(11) 0.0023(13)
I1 0.0215(3) 0.0236(4) 0.0131(3) -0.0002(3) 0.0010(2) 0.0036(3)
I2 0.0220(4) 0.0243(4) 0.0132(3) -0.0009(3) 0.0012(2) -0.0061(3)
U1 0.01088(16) 0.00928(16) 0.00994(16) 0.00066(13) 0.00063(11) -0.00017(14)

loop_
_atom_type_symbol
_atom_type_description
_atom_type_scat_dispersion_real
_atom_type_scat_dispersion_imag
_atom_type_scat_source
C C 0.0033 0.0016 'International Tables Vol C Tables 4.2.6.8 and 6.1.1.4'
H H 0.0000 0.0000 'International Tables Vol C Tables 4.2.6.8 and 6.1.1.4'
N N 0.0061 0.0033 'International Tables Vol C Tables 4.2.6.8 and 6.1.1.4'
O O 0.0106 0.0060 'International Tables Vol C Tables 4.2.6.8 and 6.1.1.4'
S S 0.1246 0.1234 'International Tables Vol C Tables 4.2.6.8 and 6.1.1.4'
I I -0.4742 1.8119 'International Tables Vol C Tables 4.2.6.8 and 6.1.1.4'
U U -9.6767 9.6646 'International Tables Vol C Tables 4.2.6.8 and 6.1.1.4'

loop_
_geom_angle_atom_site_label_1
_geom_angle_atom_site_label_2
_geom_angle_atom_site_label_3
_geom_angle
N1 C1 S1 178.8(11)
N2 C2 S2 177.2(11)
N3 C3 S3 178.3(10)
N4 C4 S4 179.3(11)
N5 C5 C6 120.0(11)
N5 C5 H5 120.0
C6 C5 H5 120.0
C5 C6 C7 119.4(10)
C5 C6 H6 120.3
C7 C6 H6 120.3
C6 C7 C8 118.8(10)
C6 C7 I1 120.7(8)
C8 C7 I1 120.4(9)
C9 C8 C7 119.9(11)
C9 C8 H8 120.0
C7 C8 H8 120.0
N5 C9 C8 119.4(11)
N5 C9 H9 120.3
C8 C9 H9 120.3
N6 C10 C11 119.0(11)
N6 C10 H10 120.5
C11 C10 H10 120.5
C10 C11 C12 118.4(10)
C10 C11 H11 120.8
C12 C11 H11 120.8
C13 C12 C11 120.1(11)
C13 C12 I2 121.0(9)
C11 C12 I2 118.8(8)
C14 C13 C12 119.8(12)
C14 C13 H13 120.1
C12 C13 H13 120.1
N6 C14 C13 119.6(11)
N6 C14 H14 120.2
C13 C14 H14 120.2
C1 N1 U1 163.8(9)
C2 N2 U1 159.3(9)
C3 N3 U1 168.4(9)
C4 N4 U1 160.6(8)
C9 N5 C5 122.4(10)
C9 N5 H5A 118.8
C5 N5 H5A 118.8
C14 N6 C10 123.1(10)
C14 N6 H6A 118.5
C10 N6 H6A 118.5
O2 U1 O1 178.7(4)
O2 U1 N4 88.4(3)
O1 U1 N4 92.5(3)
O2 U1 N1 88.3(3)
O1 U1 N1 91.8(3)
N4 U1 N1 137.2(3)
O2 U1 N3 90.7(4)
O1 U1 N3 88.6(3)
N4 U1 N3 75.6(3)
N1 U1 N3 147.1(3)
O2 U1 N2 91.3(4)
O1 U1 N2 87.4(3)
N4 U1 N2 147.8(3)
N1 U1 N2 74.9(3)
N3 U1 N2 72.3(3)
O2 U1 OW1 98.0(3)
O1 U1 OW1 83.3(3)
N4 U1 OW1 68.5(3)
N1 U1 OW1 69.8(3)
N3 U1 OW1 142.6(3)
N2 U1 OW1 143.1(3)

loop_
_geom_bond_atom_site_label_1
_geom_bond_atom_site_label_2
_geom_bond_distance
C1 N1 1.178(14)
C1 S1 1.603(11)
C2 N2 1.170(15)
C2 S2 1.625(12)
C3 N3 1.163(14)
C3 S3 1.633(11)
C4 N4 1.184(14)
C4 S4 1.604(11)
C5 N5 1.343(15)
C5 C6 1.371(16)
C5 H5 0.9300
C6 C7 1.385(16)
C6 H6 0.9300
C7 C8 1.386(15)
C7 I1 2.077(10)
C8 C9 1.378(15)
C8 H8 0.9300
C9 N5 1.332(15)
C9 H9 0.9300
C10 N6 1.341(15)
C10 C11 1.388(16)
C10 H10 0.9300
C11 C12 1.397(16)
C11 H11 0.9300
C12 C13 1.365(16)
C12 I2 2.089(11)
C13 C14 1.363(16)
C13 H13 0.9300
C14 N6 1.336(15)
C14 H14 0.9300
N1 U1 2.388(9)
N2 U1 2.442(10)
N3 U1 2.440(10)
N4 U1 2.365(9)
N5 H5A 0.8600
N6 H6A 0.8600
O1 U1 1.773(7)
O2 U1 1.765(8)
OW1 U1 2.564(7)
